data_7048467
loop_
_publ_author_name
'Zhang, Randi'
'Wang, Zheng'
'Ma, Yanping'
'Solan, Gregory A.'
'Sun, Yang'
'Sun, Wen-Hua'

_publ_section_title
;
 Plastomeric-like polyethylenes achievable using thermally robust
 N,N'-nickel catalysts appended with electron withdrawing
 difluorobenzhydryl and nitro groups.
;
_journal_issue 5
_journal_name_full 'Dalton transactions (Cambridge, England : 2003)'
_journal_page_first 1878
_journal_page_last 1891
_journal_paper_doi 10.1039/c8dt04427a
_journal_volume 48
_journal_year 2019
_chemical_formula_moiety 'C56 H45 Br2 F4 N3 Ni O3'
_chemical_formula_sum 'C56 H45 Br2 F4 N3 Ni O3'
_chemical_formula_weight 1102.48
_space_group_crystal_system monoclinic
_space_group_IT_number 14
_space_group_name_Hall '-P 2yn'
_space_group_name_H-M_alt 'P 1 21/n 1'
_symmetry_space_group_name_Hall '-P 2yn'
_symmetry_space_group_name_H-M 'P 1 21/n 1'
_atom_sites_solution_hydrogens mixed
_atom_sites_solution_primary direct
_audit_creation_date 2017-12-27
_audit_creation_method
;
Olex2 1.2
(compiled 2017.08.10 svn.r3458 for OlexSys, GUI svn.r5381)
;
_audit_update_record
;
2018-11-06 deposited with the CCDC.
2018-12-26 downloaded from the CCDC.
;
_cell_angle_alpha 90
_cell_angle_beta 108.872(3)
_cell_angle_gamma 90
_cell_formula_units_Z 4
_cell_length_a 11.3027(3)
_cell_length_b 32.3842(7)
_cell_length_c 15.9132(4)
_cell_measurement_reflns_used 21434
_cell_measurement_temperature 173.15
_cell_measurement_theta_max 30.1940
_cell_measurement_theta_min 1.8340
_cell_volume 5511.6(3)
_computing_molecular_graphics 'Olex2 (Dolomanov et al., 2009)'
_computing_publication_material 'Olex2 (Dolomanov et al., 2009)'
_computing_structure_refinement 'ShelXL (Sheldrick, 2015)'
_computing_structure_solution 'SIR2004 (Burla et al., 2007)'
_diffrn_ambient_temperature 173.15
_diffrn_measured_fraction_theta_full 0.999
_diffrn_measured_fraction_theta_max 0.941
_diffrn_measurement_device_type 'multiwire proportional'
_diffrn_measurement_method 'phi and omega scans'
_diffrn_radiation_monochromator graphite
_diffrn_radiation_type MoK\a
_diffrn_radiation_wavelength 0.71073
_diffrn_reflns_av_R_equivalents 0.1041
_diffrn_reflns_av_unetI/netI 0.1026
_diffrn_reflns_Laue_measured_fraction_full 0.999
_diffrn_reflns_Laue_measured_fraction_max 0.941
_diffrn_reflns_limit_h_max 16
_diffrn_reflns_limit_h_min -15
_diffrn_reflns_limit_k_max 47
_diffrn_reflns_limit_k_min -45
_diffrn_reflns_limit_l_max 22
_diffrn_reflns_limit_l_min -23
_diffrn_reflns_number 92431
_diffrn_reflns_point_group_measured_fraction_full 0.999
_diffrn_reflns_point_group_measured_fraction_max 0.941
_diffrn_reflns_theta_full 25.242
_diffrn_reflns_theta_max 31.560
_diffrn_reflns_theta_min 1.491
_exptl_absorpt_coefficient_mu 1.858
_exptl_absorpt_correction_T_max 1.00000
_exptl_absorpt_correction_T_min 0.62283
_exptl_absorpt_correction_type none
_exptl_crystal_colour orange
_exptl_crystal_density_diffrn 1.329
_exptl_crystal_description block
_exptl_crystal_F_000 2240
_exptl_crystal_size_max 0.308
_exptl_crystal_size_mid 0.164
_exptl_crystal_size_min 0.132
_refine_diff_density_max 1.239
_refine_diff_density_min -0.684
_refine_diff_density_rms 0.100
_refine_ls_extinction_method none
_refine_ls_goodness_of_fit_ref 1.038
_refine_ls_hydrogen_treatment constr
_refine_ls_matrix_type full
_refine_ls_number_parameters 627
_refine_ls_number_reflns 17353
_refine_ls_number_restraints 0
_refine_ls_restrained_S_all 1.038
_refine_ls_R_factor_all 0.1413
_refine_ls_R_factor_gt 0.0700
_refine_ls_shift/su_max 0.001
_refine_ls_shift/su_mean 0.000
_refine_ls_structure_factor_coef Fsqd
_refine_ls_weighting_details 'w=1/[\s^2^(Fo^2^)+(0.0835P)^2^+0.0075P] where P=(Fo^2^+2Fc^2^)/3'
_refine_ls_weighting_scheme calc
_refine_ls_wR_factor_gt 0.1595
_refine_ls_wR_factor_ref 0.1849
_reflns_Friedel_coverage 0.000
_reflns_number_gt 9557
_reflns_number_total 17353
_reflns_threshold_expression 'I > 2\s(I)'
_cod_data_source_file c8dt04427a2.cif
_cod_data_source_block Ni3
_cod_depositor_comments 'Adding full bibliography for 7048466--7048468.cif.'
_cod_database_code 7048467
_shelx_shelxl_version_number 2016/6
_shelx_space_group_comment
;
The symmetry employed for this shelxl refinement is uniquely defined
by the following loop, which should always be used as a source of
symmetry information in preference to the above space-group names.
They are only intended as comments.
;
_olex2_refinement_description
;
1. Fixed Uiso
 At 1.2 times of:
  All C(H) groups
 At 1.5 times of:
  All C(H,H,H) groups, All O(H,H) groups
2.a Rotating group:
 O3(H3A,H3B)
2.b Ternary CH refined with riding coordinates:
 C38(H38), C15(H15), C47(H47), C54(H54)
2.c Aromatic/amide H refined with riding coordinates:
 C30(H30), C43(H43), C3(H3), C33(H33), C44(H44), C9(H9), C28(H28), C34(H34),
 C40(H40), C41(H41), C50(H50), C37(H37), C5(H5), C52(H52), C8(H8), C51(H51),
 C23(H23), C17(H17), C4(H4), C21(H21), C36(H36), C27(H27), C18(H18), C20(H20),
 C26(H26), C7(H7), C24(H24)
2.d Idealised Me refined as rotating group:
 C48(H48A,H48B,H48C), C56(H56A,H56B,H56C), C49(H49A,H49B,H49C), C55(H55A,H55B,
 H55C)
;
_olex2_submission_special_instructions 'No special instructions were received'

loop_
_space_group_symop_operation_xyz
'x, y, z'
'-x+1/2, y+1/2, -z+1/2'
'-x, -y, -z'
'x-1/2, -y-1/2, z-1/2'

loop_
_atom_site_label
_atom_site_type_symbol
_atom_site_fract_x
_atom_site_fract_y
_atom_site_fract_z
_atom_site_U_iso_or_equiv
_atom_site_adp_type
_atom_site_occupancy
_atom_site_site_symmetry_order
_atom_site_calc_flag
_atom_site_refinement_flags_posn
Br2 Br 0.79968(4) 0.06210(2) 0.92275(3) 0.03651(12) Uani 1 1 d .
Ni1 Ni 1.01762(4) 0.07494(2) 0.94572(3) 0.02818(12) Uani 1 1 d .
Br1 Br 1.10294(4) 0.06966(2) 1.10642(3) 0.04587(13) Uani 1 1 d .
N2 N 1.0142(2) 0.08237(8) 0.81259(19) 0.0239(6) Uani 1 1 d .
F4 F 1.5988(2) -0.07924(7) 0.96953(16) 0.0483(6) Uani 1 1 d .
N1 N 1.0260(2) 0.13987(8) 0.93758(19) 0.0247(6) Uani 1 1 d .
N3 N 0.9966(3) -0.04316(9) 0.5650(2) 0.0346(7) Uani 1 1 d .
C30 C 1.1163(3) -0.00050(10) 0.6905(2) 0.0270(8) Uani 1 1 d .
H30 H 1.188415 -0.014265 0.690263 0.032 Uiso 1 1 calc R
C38 C 1.2459(3) 0.04523(10) 0.8189(2) 0.0244(7) Uani 1 1 d .
H38 H 1.225941 0.054568 0.871336 0.029 Uiso 1 1 calc R
C12 C 1.0247(3) 0.12033(10) 0.7918(2) 0.0259(7) Uani 1 1 d .
C1 C 1.0300(3) 0.15225(10) 0.8631(2) 0.0250(7) Uani 1 1 d .
C11 C 1.0472(3) 0.18474(11) 0.7377(2) 0.0291(8) Uani 1 1 d .
C31 C 1.1223(3) 0.03091(10) 0.7512(2) 0.0263(7) Uani 1 1 d .
C2 C 1.0416(3) 0.19296(11) 0.8242(2) 0.0299(8) Uani 1 1 d .
C43 C 1.3907(4) -0.05719(12) 0.9188(3) 0.0375(9) Uani 1 1 d .
H43 H 1.366070 -0.081659 0.938848 0.045 Uiso 1 1 calc R
C32 C 1.2968(3) 0.08280(11) 0.7838(3) 0.0285(8) Uani 1 1 d .
C3 C 1.0540(3) 0.23284(10) 0.8547(3) 0.0334(9) Uani 1 1 d .
H3 H 1.050750 0.238998 0.910998 0.040 Uiso 1 1 calc R
C39 C 1.3414(3) 0.01005(10) 0.8502(2) 0.0253(7) Uani 1 1 d .
C33 C 1.3254(3) 0.11841(11) 0.8342(3) 0.0325(8) Uani 1 1 d .
H33 H 1.316226 0.118860 0.890177 0.039 Uiso 1 1 calc R
C44 C 1.3039(3) -0.02676(11) 0.8784(3) 0.0323(8) Uani 1 1 d .
H44 H 1.219625 -0.031178 0.870249 0.039 Uiso 1 1 calc R
C15 C 0.7731(3) 0.05947(11) 0.6919(3) 0.0304(8) Uani 1 1 d .
H15 H 0.787251 0.067551 0.753692 0.036 Uiso 1 1 calc R
C45 C 1.0295(3) 0.17044(10) 1.0054(2) 0.0293(8) Uani 1 1 d .
C9 C 1.0421(4) 0.13036(11) 0.6334(2) 0.0354(9) Uani 1 1 d .
H9 H 1.035650 0.102681 0.616923 0.043 Uiso 1 1 calc R
C13 C 1.0097(3) 0.05058(10) 0.7489(2) 0.0233(7) Uani 1 1 d .
O2 O 0.9021(3) -0.04712(9) 0.5022(2) 0.0527(8) Uani 1 1 d .
C6 C 1.0647(4) 0.21528(11) 0.6813(3) 0.0369(9) Uani 1 1 d .
C29 C 1.0019(3) -0.01090(10) 0.6307(2) 0.0285(8) Uani 1 1 d .
C48 C 1.3360(4) 0.18998(13) 1.0229(3) 0.0447(10) Uani 1 1 d .
H48A H 1.284403 0.195794 0.963083 0.067 Uiso 1 1 calc GR
H48B H 1.412157 0.177085 1.022151 0.067 Uiso 1 1 calc GR
H48C H 1.355215 0.215283 1.055948 0.067 Uiso 1 1 calc GR
C10 C 1.0364(3) 0.14200(10) 0.7145(2) 0.0280(8) Uani 1 1 d .
C47 C 1.2667(3) 0.16113(11) 1.0663(3) 0.0359(9) Uani 1 1 d .
H47 H 1.245848 0.135973 1.030265 0.043 Uiso 1 1 calc R
C28 C 0.8926(3) 0.00733(10) 0.6296(2) 0.0300(8) Uani 1 1 d .
H28 H 0.817621 -0.000975 0.588043 0.036 Uiso 1 1 calc R
C34 C 1.3676(4) 0.15366(12) 0.8025(3) 0.0424(10) Uani 1 1 d .
H34 H 1.383936 0.177883 0.835651 0.051 Uiso 1 1 calc R
C40 C 1.4662(3) 0.01540(11) 0.8605(3) 0.0333(9) Uani 1 1 d .
H40 H 1.492494 0.039729 0.841014 0.040 Uiso 1 1 calc R
C14 C 0.8927(3) 0.03829(10) 0.6901(2) 0.0277(8) Uani 1 1 d .
C22 C 0.6607(3) 0.02956(13) 0.6668(3) 0.0396(10) Uani 1 1 d .
F3 F 1.4240(3) 0.18582(8) 0.6894(2) 0.0731(9) Uani 1 1 d .
C42 C 1.5134(4) -0.04989(11) 0.9280(2) 0.0336(9) Uani 1 1 d .
C41 C 1.5531(3) -0.01489(12) 0.8995(3) 0.0367(9) Uani 1 1 d .
H41 H 1.637162 -0.011199 0.905838 0.044 Uiso 1 1 calc R
O1 O 1.0881(3) -0.06479(11) 0.5759(3) 0.0715(12) Uani 1 1 d .
C50 C 1.1466(4) 0.20933(12) 1.1315(3) 0.0420(10) Uani 1 1 d .
H50 H 1.222221 0.216438 1.173854 0.050 Uiso 1 1 calc R
C37 C 1.3137(4) 0.08195(12) 0.7021(3) 0.0395(10) Uani 1 1 d .
H37 H 1.295115 0.057957 0.668263 0.047 Uiso 1 1 calc R
C5 C 1.0781(4) 0.25586(12) 0.7153(3) 0.0455(11) Uani 1 1 d .
H5 H 1.091390 0.277471 0.680978 0.055 Uiso 1 1 calc R
C16 C 0.7498(3) 0.09900(12) 0.6384(3) 0.0367(9) Uani 1 1 d .
C54 C 0.7905(4) 0.17749(13) 0.9392(3) 0.0424(10) Uani 1 1 d .
H54 H 0.803174 0.153812 0.904689 0.051 Uiso 1 1 calc R
C35 C 1.3844(4) 0.15166(13) 0.7218(3) 0.0474(11) Uani 1 1 d .
C52 C 0.9243(4) 0.21819(12) 1.0700(3) 0.0444(10) Uani 1 1 d .
H52 H 0.851696 0.231343 1.071092 0.053 Uiso 1 1 calc R
C8 C 1.0577(4) 0.16100(13) 0.5753(3) 0.0475(11) Uani 1 1 d .
H8 H 1.060159 0.153344 0.519548 0.057 Uiso 1 1 calc R
C51 C 1.0377(4) 0.22848(12) 1.1333(3) 0.0474(11) Uani 1 1 d .
H51 H 1.040475 0.248091 1.176567 0.057 Uiso 1 1 calc R
F1 F 0.7089(4) 0.20900(9) 0.5045(2) 0.0975(12) Uani 1 1 d .
C53 C 0.9170(4) 0.18887(11) 1.0054(3) 0.0345(9) Uani 1 1 d .
C23 C 0.5472(4) 0.03881(17) 0.6032(3) 0.0581(14) Uani 1 1 d .
H23 H 0.538457 0.063092 0.570499 0.070 Uiso 1 1 calc R
C17 C 0.7254(4) 0.13514(13) 0.6772(3) 0.0469(11) Uani 1 1 d .
H17 H 0.718405 0.134395 0.733840 0.056 Uiso 1 1 calc R
C4 C 1.0717(4) 0.26398(12) 0.7993(3) 0.0433(10) Uani 1 1 d .
H4 H 1.079402 0.291135 0.819396 0.052 Uiso 1 1 calc R
C46 C 1.1454(3) 0.18024(11) 1.0689(3) 0.0316(8) Uani 1 1 d .
C21 C 0.7557(4) 0.10031(14) 0.5534(3) 0.0464(11) Uani 1 1 d .
H21 H 0.769583 0.076021 0.526911 0.056 Uiso 1 1 calc R
C56 C 0.7366(4) 0.21227(14) 0.8747(3) 0.0589(13) Uani 1 1 d .
H56A H 0.726561 0.236339 0.906940 0.088 Uiso 1 1 calc GR
H56B H 0.656788 0.204089 0.834355 0.088 Uiso 1 1 calc GR
H56C H 0.792287 0.218448 0.841865 0.088 Uiso 1 1 calc GR
C36 C 1.3583(4) 0.11643(14) 0.6688(3) 0.0531(12) Uani 1 1 d .
H36 H 1.370048 0.115868 0.613595 0.064 Uiso 1 1 calc R
C19 C 0.7197(5) 0.17271(16) 0.5478(4) 0.0675(15) Uani 1 1 d .
C27 C 0.6705(4) -0.00702(14) 0.7127(3) 0.0499(12) Uani 1 1 d .
H27 H 0.746523 -0.013932 0.754856 0.060 Uiso 1 1 calc R
C49 C 1.3529(4) 0.14886(13) 1.1595(3) 0.0533(12) Uani 1 1 d .
H49A H 1.424231 0.134253 1.154515 0.080 Uiso 1 1 calc GR
H49B H 1.307952 0.131427 1.187505 0.080 Uiso 1 1 calc GR
H49C H 1.380301 0.173273 1.194700 0.080 Uiso 1 1 calc GR
C18 C 0.7114(5) 0.17245(14) 0.6313(4) 0.0626(14) Uani 1 1 d .
H18 H 0.696578 0.196784 0.657323 0.075 Uiso 1 1 calc R
C20 C 0.7411(5) 0.13742(15) 0.5061(3) 0.0612(14) Uani 1 1 d .
H20 H 0.745749 0.138299 0.448783 0.073 Uiso 1 1 calc R
C55 C 0.6992(4) 0.16391(16) 0.9882(4) 0.0614(14) Uani 1 1 d .
H55A H 0.739932 0.144367 1.033730 0.092 Uiso 1 1 calc GR
H55B H 0.626821 0.151345 0.946717 0.092 Uiso 1 1 calc GR
H55C H 0.674190 0.187589 1.014619 0.092 Uiso 1 1 calc GR
C26 C 0.5703(5) -0.03377(17) 0.6980(4) 0.0684(16) Uani 1 1 d .
H26 H 0.578082 -0.058564 0.728762 0.082 Uiso 1 1 calc R
F2 F 0.3597(3) -0.04791(13) 0.6229(3) 0.1234(17) Uani 1 1 d .
C7 C 1.0696(4) 0.20252(13) 0.5992(3) 0.0480(11) Uani 1 1 d .
H7 H 1.081107 0.222003 0.559609 0.058 Uiso 1 1 calc R
C25 C 0.4592(5) -0.0223(2) 0.6362(5) 0.085(2) Uani 1 1 d .
C24 C 0.4463(5) 0.0120(2) 0.5878(4) 0.082(2) Uani 1 1 d .
H24 H 0.370656 0.017881 0.544303 0.098 Uiso 1 1 calc R
O3 O 1.0688(2) 0.01427(7) 0.93490(18) 0.0341(6) Uani 1 1 d .
H3A H 1.106546 0.012808 0.896611 0.051 Uiso 1 1 d GR
H3B H 1.003453 -0.000322 0.913258 0.051 Uiso 1 1 d GR

loop_
_atom_site_aniso_label
_atom_site_aniso_U_11
_atom_site_aniso_U_22
_atom_site_aniso_U_33
_atom_site_aniso_U_23
_atom_site_aniso_U_13
_atom_site_aniso_U_12
Br2 0.0274(2) 0.0394(2) 0.0417(2) 0.00027(17) 0.00965(17) -0.00420(16)
Ni1 0.0261(3) 0.0265(2) 0.0295(3) -0.00223(19) 0.0055(2) -0.00305(18)
Br1 0.0538(3) 0.0382(2) 0.0347(2) 0.00104(17) -0.0007(2) -0.00786(19)
N2 0.0167(14) 0.0229(14) 0.0268(16) -0.0021(12) -0.0004(12) 0.0009(11)
F4 0.0424(14) 0.0503(14) 0.0465(15) 0.0071(12) 0.0067(12) 0.0248(11)
N1 0.0212(15) 0.0263(14) 0.0238(16) -0.0014(12) 0.0033(12) -0.0014(11)
N3 0.0316(18) 0.0341(17) 0.0359(19) -0.0113(14) 0.0080(15) -0.0029(14)
C30 0.0215(18) 0.0285(18) 0.0286(19) -0.0015(15) 0.0048(15) -0.0003(14)
C38 0.0196(17) 0.0263(17) 0.0253(18) -0.0022(14) 0.0044(14) -0.0030(13)
C12 0.0182(17) 0.0278(17) 0.0245(18) -0.0048(14) -0.0030(14) 0.0003(13)
C1 0.0181(17) 0.0256(17) 0.0273(19) -0.0028(14) 0.0019(14) -0.0002(13)
C11 0.0243(19) 0.0305(18) 0.029(2) 0.0016(15) 0.0039(15) 0.0040(14)
C31 0.0251(18) 0.0290(18) 0.0228(18) 0.0001(14) 0.0048(15) 0.0000(14)
C2 0.0247(19) 0.0299(18) 0.030(2) 0.0007(15) 0.0011(15) 0.0025(14)
C43 0.041(2) 0.032(2) 0.039(2) 0.0087(17) 0.0126(19) 0.0056(17)
C32 0.0177(17) 0.0308(18) 0.033(2) -0.0004(15) 0.0031(15) 0.0012(14)
C3 0.037(2) 0.0253(18) 0.032(2) -0.0041(15) 0.0032(17) -0.0016(15)
C39 0.0195(17) 0.0292(18) 0.0227(17) -0.0039(14) 0.0007(14) -0.0001(13)
C33 0.0233(19) 0.0333(19) 0.036(2) 0.0022(16) 0.0031(16) -0.0019(15)
C44 0.0223(19) 0.034(2) 0.039(2) 0.0010(17) 0.0082(16) -0.0005(15)
C15 0.0195(18) 0.0367(19) 0.0285(19) -0.0090(16) -0.0012(15) 0.0054(14)
C45 0.039(2) 0.0221(17) 0.0260(19) -0.0044(14) 0.0095(16) -0.0012(15)
C9 0.042(2) 0.0300(19) 0.028(2) 0.0034(16) 0.0040(17) 0.0041(16)
C13 0.0238(18) 0.0235(16) 0.0194(17) -0.0004(13) 0.0026(14) -0.0003(13)
O2 0.0430(18) 0.0580(19) 0.0405(18) -0.0210(15) -0.0093(14) 0.0056(15)
C6 0.039(2) 0.035(2) 0.031(2) 0.0063(17) 0.0034(18) 0.0043(17)
C29 0.0273(19) 0.0266(17) 0.0280(19) -0.0064(14) 0.0038(15) -0.0005(14)
C48 0.035(2) 0.056(3) 0.040(3) -0.007(2) 0.0086(19) -0.0045(19)
C10 0.0275(19) 0.0274(18) 0.0252(19) 0.0012(14) 0.0030(15) 0.0032(14)
C47 0.032(2) 0.032(2) 0.036(2) -0.0088(16) -0.0006(17) -0.0015(16)
C28 0.0219(18) 0.0316(19) 0.0272(19) -0.0036(15) -0.0050(15) 0.0008(14)
C34 0.035(2) 0.033(2) 0.055(3) -0.0039(19) 0.009(2) -0.0071(17)
C40 0.029(2) 0.0304(19) 0.037(2) 0.0002(16) 0.0062(17) 0.0020(15)
C14 0.0225(18) 0.0271(17) 0.0261(19) -0.0030(14) -0.0023(15) -0.0003(14)
C22 0.022(2) 0.053(3) 0.038(2) -0.021(2) 0.0011(17) 0.0026(17)
F3 0.090(2) 0.0471(16) 0.091(2) 0.0137(15) 0.0423(19) -0.0220(15)
C42 0.035(2) 0.033(2) 0.028(2) 0.0002(15) 0.0036(17) 0.0123(16)
C41 0.0204(19) 0.047(2) 0.041(2) -0.0061(19) 0.0070(17) 0.0063(16)
O1 0.0372(19) 0.081(2) 0.086(3) -0.051(2) 0.0056(18) 0.0137(17)
C50 0.047(3) 0.036(2) 0.038(2) -0.0116(18) 0.0059(19) -0.0068(18)
C37 0.043(2) 0.033(2) 0.043(2) -0.0012(18) 0.014(2) -0.0051(17)
C5 0.050(3) 0.032(2) 0.047(3) 0.0123(19) 0.005(2) 0.0010(18)
C16 0.027(2) 0.044(2) 0.028(2) -0.0058(17) -0.0058(16) 0.0127(17)
C54 0.030(2) 0.040(2) 0.053(3) -0.011(2) 0.009(2) 0.0004(17)
C35 0.045(3) 0.037(2) 0.064(3) 0.010(2) 0.023(2) -0.0078(19)
C52 0.049(3) 0.035(2) 0.054(3) -0.005(2) 0.024(2) 0.0048(19)
C8 0.063(3) 0.048(3) 0.030(2) 0.0061(19) 0.013(2) 0.013(2)
C51 0.064(3) 0.034(2) 0.046(3) -0.0184(19) 0.020(2) -0.008(2)
F1 0.142(3) 0.061(2) 0.072(2) 0.0317(17) 0.010(2) 0.043(2)
C53 0.034(2) 0.034(2) 0.036(2) -0.0044(17) 0.0119(18) -0.0022(16)
C23 0.024(2) 0.088(4) 0.051(3) -0.031(3) -0.004(2) 0.009(2)
C17 0.041(2) 0.048(2) 0.041(3) -0.007(2) -0.001(2) 0.0158(19)
C4 0.054(3) 0.028(2) 0.041(3) 0.0003(17) 0.005(2) -0.0026(18)
C46 0.035(2) 0.0251(18) 0.031(2) -0.0041(15) 0.0059(16) -0.0022(15)
C21 0.047(3) 0.054(3) 0.030(2) -0.0040(19) 0.0010(19) 0.017(2)
C56 0.045(3) 0.059(3) 0.067(3) 0.007(3) 0.010(2) 0.008(2)
C36 0.058(3) 0.056(3) 0.054(3) 0.008(2) 0.029(2) -0.001(2)
C19 0.077(4) 0.054(3) 0.056(3) 0.011(3) -0.001(3) 0.028(3)
C27 0.034(2) 0.055(3) 0.060(3) -0.022(2) 0.014(2) -0.012(2)
C49 0.047(3) 0.043(2) 0.052(3) -0.006(2) -0.009(2) -0.003(2)
C18 0.073(4) 0.046(3) 0.056(3) -0.002(2) 0.003(3) 0.027(2)
C20 0.067(3) 0.067(3) 0.038(3) 0.009(2) 0.001(2) 0.025(3)
C55 0.035(3) 0.068(3) 0.083(4) -0.008(3) 0.023(3) -0.010(2)
C26 0.053(3) 0.077(4) 0.084(4) -0.036(3) 0.034(3) -0.030(3)
F2 0.061(2) 0.184(4) 0.144(4) -0.112(3) 0.059(2) -0.082(2)
C7 0.062(3) 0.044(2) 0.037(2) 0.015(2) 0.014(2) 0.002(2)
C25 0.043(3) 0.123(5) 0.098(5) -0.079(4) 0.038(4) -0.044(4)
C24 0.020(2) 0.140(6) 0.075(4) -0.067(4) 0.002(3) -0.004(3)
O3 0.0322(14) 0.0309(13) 0.0441(16) -0.0018(12) 0.0193(13) -0.0006(11)

loop_
_atom_type_symbol
_atom_type_description
_atom_type_scat_dispersion_real
_atom_type_scat_dispersion_imag
_atom_type_scat_source
C C 0.0033 0.0016 'International Tables Vol C Tables 4.2.6.8 and 6.1.1.4'
H H 0.0000 0.0000 'International Tables Vol C Tables 4.2.6.8 and 6.1.1.4'
Br Br -0.2901 2.4595 'International Tables Vol C Tables 4.2.6.8 and 6.1.1.4'
F F 0.0171 0.0103 'International Tables Vol C Tables 4.2.6.8 and 6.1.1.4'
N N 0.0061 0.0033 'International Tables Vol C Tables 4.2.6.8 and 6.1.1.4'
Ni Ni 0.3393 1.1124 'International Tables Vol C Tables 4.2.6.8 and 6.1.1.4'
O O 0.0106 0.0060 'International Tables Vol C Tables 4.2.6.8 and 6.1.1.4'

loop_
_geom_angle_atom_site_label_1
_geom_angle_atom_site_label_2
_geom_angle_atom_site_label_3
_geom_angle
Br2 Ni1 Br1 100.72(2)
N2 Ni1 Br2 100.41(7)
N2 Ni1 Br1 158.83(8)
N1 Ni1 Br2 103.12(8)
N1 Ni1 Br1 97.14(8)
N1 Ni1 N2 79.17(11)
O3 Ni1 Br2 97.08(7)
O3 Ni1 Br1 89.68(8)
O3 Ni1 N2 86.56(10)
O3 Ni1 N1 157.01(11)
C12 N2 Ni1 113.0(2)
C12 N2 C13 119.2(3)
C13 N2 Ni1 127.6(2)
C1 N1 Ni1 112.9(2)
C1 N1 C45 118.6(3)
C45 N1 Ni1 128.5(2)
O2 N3 C29 119.1(3)
O2 N3 O1 122.7(3)
O1 N3 C29 118.2(3)
C29 C30 C31 118.9(3)
C31 C38 C39 112.8(3)
C32 C38 C31 110.5(3)
C32 C38 C39 113.6(3)
N2 C12 C1 116.2(3)
N2 C12 C10 135.8(3)
C10 C12 C1 108.0(3)
N1 C1 C12 118.6(3)
N1 C1 C2 135.1(3)
C2 C1 C12 106.3(3)
C2 C11 C10 113.9(3)
C6 C11 C2 123.4(3)
C6 C11 C10 122.7(3)
C30 C31 C38 122.5(3)
C30 C31 C13 118.1(3)
C13 C31 C38 119.3(3)
C11 C2 C1 106.0(3)
C3 C2 C1 134.7(4)
C3 C2 C11 119.2(3)
C42 C43 C44 117.8(4)
C33 C32 C38 119.9(3)
C37 C32 C38 120.9(3)
C37 C32 C33 119.2(4)
C2 C3 C4 118.4(4)
C44 C39 C38 119.1(3)
C40 C39 C38 122.0(3)
C40 C39 C44 118.5(3)
C32 C33 C34 121.2(4)
C39 C44 C43 121.0(3)
C14 C15 C22 111.9(3)
C16 C15 C14 111.4(3)
C16 C15 C22 114.0(3)
C53 C45 N1 118.8(3)
C53 C45 C46 122.4(3)
C46 C45 N1 118.8(3)
C10 C9 C8 118.7(4)
C31 C13 N2 118.7(3)
C14 C13 N2 118.9(3)
C14 C13 C31 122.3(3)
C11 C6 C5 115.7(4)
C7 C6 C11 116.9(4)
C7 C6 C5 127.4(4)
C30 C29 N3 118.7(3)
C28 C29 N3 118.1(3)
C28 C29 C30 123.2(3)
C11 C10 C12 105.8(3)
C9 C10 C12 135.1(3)
C9 C10 C11 119.1(3)
C48 C47 C49 109.7(3)
C46 C47 C48 111.4(3)
C46 C47 C49 112.0(4)
C29 C28 C14 120.3(3)
C35 C34 C33 118.1(4)
C39 C40 C41 121.0(4)
C13 C14 C15 120.6(3)
C28 C14 C15 122.3(3)
C28 C14 C13 117.0(3)
C23 C22 C15 122.9(4)
C27 C22 C15 119.0(3)
C27 C22 C23 118.0(4)
F4 C42 C43 117.8(3)
C41 C42 F4 119.2(4)
C41 C42 C43 123.0(3)
C42 C41 C40 118.7(4)
C46 C50 C51 121.5(4)
C32 C37 C36 121.4(4)
C4 C5 C6 121.0(4)
C17 C16 C15 119.1(4)
C21 C16 C15 121.6(3)
C21 C16 C17 119.3(4)
C53 C54 C55 110.5(4)
C56 C54 C53 111.8(3)
C56 C54 C55 111.5(4)
C34 C35 C36 123.0(4)
F3 C35 C34 118.9(4)
F3 C35 C36 118.0(4)
C53 C52 C51 121.5(4)
C7 C8 C9 121.6(4)
C50 C51 C52 119.6(4)
C45 C53 C54 123.0(3)
C52 C53 C45 117.1(4)
C52 C53 C54 119.9(4)
C22 C23 C24 120.4(6)
C16 C17 C18 120.1(5)
C5 C4 C3 122.3(4)
C45 C46 C47 121.8(3)
C50 C46 C45 117.8(4)
C50 C46 C47 120.3(3)
C16 C21 C20 121.4(4)
C35 C36 C37 117.2(4)
F1 C19 C18 118.8(5)
F1 C19 C20 118.4(5)
C18 C19 C20 122.8(5)
C22 C27 C26 121.8(5)
C19 C18 C17 119.0(4)
C19 C20 C21 117.3(5)
C25 C26 C27 117.5(6)
C6 C7 C8 121.0(4)
F2 C25 C26 117.9(7)
C24 C25 C26 122.9(5)
C24 C25 F2 119.2(7)
C25 C24 C23 119.3(5)

loop_
_geom_bond_atom_site_label_1
_geom_bond_atom_site_label_2
_geom_bond_distance
Br2 Ni1 2.4067(6)
Ni1 Br1 2.4297(6)
Ni1 N2 2.120(3)
Ni1 N1 2.111(3)
Ni1 O3 2.071(2)
N2 C12 1.288(4)
N2 C13 1.434(4)
F4 C42 1.364(4)
N1 C1 1.265(4)
N1 C45 1.456(4)
N3 O2 1.209(4)
N3 C29 1.466(4)
N3 O1 1.214(4)
C30 C31 1.389(5)
C30 C29 1.377(5)
C38 C31 1.534(5)
C38 C32 1.527(5)
C38 C39 1.537(4)
C12 C1 1.522(5)
C12 C10 1.459(5)
C1 C2 1.481(5)
C11 C2 1.423(5)
C11 C6 1.392(5)
C11 C10 1.427(5)
C31 C13 1.413(5)
C2 C3 1.371(5)
C43 C44 1.392(5)
C43 C42 1.367(5)
C32 C33 1.381(5)
C32 C37 1.375(6)
C3 C4 1.396(5)
C39 C44 1.387(5)
C39 C40 1.378(5)
C33 C34 1.393(5)
C15 C14 1.524(5)
C15 C22 1.543(5)
C15 C16 1.512(5)
C45 C53 1.404(5)
C45 C46 1.407(5)
C9 C10 1.366(5)
C9 C8 1.406(5)
C13 C14 1.407(5)
C6 C5 1.411(5)
C6 C7 1.388(6)
C29 C28 1.364(5)
C48 C47 1.521(6)
C47 C46 1.518(5)
C47 C49 1.541(6)
C28 C14 1.390(5)
C34 C35 1.359(6)
C40 C41 1.385(5)
C22 C23 1.386(5)
C22 C27 1.378(6)
F3 C35 1.356(5)
C42 C41 1.351(5)
C50 C51 1.387(6)
C50 C46 1.368(5)
C37 C36 1.398(6)
C5 C4 1.386(6)
C16 C17 1.392(5)
C16 C21 1.376(6)
C54 C53 1.522(5)
C54 C56 1.513(6)
C54 C55 1.545(6)
C35 C36 1.392(6)
C52 C51 1.391(6)
C52 C53 1.382(5)
C8 C7 1.392(6)
F1 C19 1.348(6)
C23 C24 1.392(7)
C17 C18 1.394(6)
C21 C20 1.400(6)
C19 C18 1.362(8)
C19 C20 1.383(7)
C27 C26 1.384(6)
C26 C25 1.371(9)
F2 C25 1.357(6)
C25 C24 1.332(9)
